data_9010050
loop_
_publ_author_name
'Wilson, R. M.'
'Elliot, J. C.'
'Dowker, S. E. P.'

_publ_section_title
;
 Rietveld refinement of the crystallographic structure of human dental
 enamel apatites
 Sample: H6G, synthetic
;
_journal_name_full 'American Mineralogist'
_journal_page_first 1406
_journal_page_last 1414
_journal_volume 84
_journal_year 1999
_chemical_formula_sum 'Ca5 H2 O13 P3'
_chemical_name_mineral Apatite-(CaOH)
_space_group_IT_number 176
_symmetry_space_group_name_Hall '-P 6c'
_symmetry_space_group_name_H-M 'P 63/m'
_cell_angle_alpha 90
_cell_angle_beta 90
_cell_angle_gamma 120
_cell_formula_units_Z 2
_cell_length_a 9.4394
_cell_length_b 9.4394
_cell_length_c 6.8861
_cell_volume 531.365
_database_code_amcsd 0002298
_exptl_crystal_density_diffrn 3.146
_cod_original_formula_sum 'Ca5 P3 O13 H2'
_cod_database_code 9010050

loop_
_symmetry_equiv_pos_as_xyz
x,y,z
-x+y,-x,1/2-z
x-y,x,1/2+z
y,-x+y,-z
-y,x-y,z
x,y,1/2-z
-x,-y,1/2+z
x-y,x,-z
-x+y,-x,z
-y,x-y,1/2-z
y,-x+y,1/2+z
-x,-y,-z

loop_
_atom_site_label
_atom_site_fract_x
_atom_site_fract_y
_atom_site_fract_z
_atom_site_occupancy
_atom_site_type_symbol
_atom_site_attached_hydrogens
Ca1 0.66667 0.33333 0.00210 1.00000 Ca 0
Ca2 0.24780 0.99170 0.25000 1.00000 Ca 0
P 0.39950 0.36910 0.25000 1.00000 P 0
O1 0.33190 0.48620 0.25000 1.00000 O 0
O2 0.58060 0.46140 0.25000 1.00000 O 0
O3 0.34370 0.25930 0.06970 1.00000 O 0
O-H 0.00000 0.00000 0.19060 0.50000 O 1
H 0.00000 0.00000 0.06080 0.50000 H 0

loop_
_cod_changelog_entry_id
_cod_changelog_entry_author
_cod_changelog_entry_date
_cod_changelog_entry_text
1
;cod-tools version 3.8.0
Id: cif_guess_AMCSD_atom_types 9574 2023-05-10 09:00:05Z saulius
;
2023-05-10T18:52:22+03:00
;Derived atom types and hydrogen counts
from atom names that follow the AMCSD naming convention
(Wat == water, O-H == hydroxyl).
;

loop_
_cod_related_entry_id
_cod_related_entry_database
_cod_related_entry_code
1 AMCSD 0002298

_cod_duplicate_entry 9002214
